data_7707344
loop_
_publ_author_name
'Capel Berdiell, Izar'
'Garc\'ia-L\'opez, Victor'
'Howard, Mark J.'
'Clemente-Le\'on, Miguel'
'Halcrow, Malcolm A.'

_publ_section_title
;
 The effect of tether groups on the spin states of
 iron(II)/bis[2,6-di(pyrazol-1-yl)pyridine] complexes.
;
_journal_issue 21
_journal_name_full 'Dalton transactions (Cambridge, England : 2003)'
_journal_page_first 7417
_journal_page_last 7426
_journal_paper_doi 10.1039/d1dt01076j
_journal_volume 50
_journal_year 2021
_chemical_absolute_configuration syn
_chemical_formula_moiety 'C22 H25 N5 O4 S2'
_chemical_formula_sum 'C22 H25 N5 O4 S2'
_chemical_formula_weight 487.59
_chemical_name_systematic
;
2-[(2,6-Di(pyrazol-1-yl)pyridine)-4-carboxy]ethyl (R)-lipoate (L3)
;
_space_group_crystal_system monoclinic
_space_group_IT_number 4
_space_group_name_Hall 'P 2yb'
_space_group_name_H-M_alt 'P 1 21 1'
_atom_sites_solution_hydrogens geom
_audit_creation_date 2020-07-27
_audit_creation_method
;
Olex2 1.3
(compiled 2020.07.16 svn.r6f6c53a7 for OlexSys, GUI svn.r6139)
;
_audit_update_record
;
2021-03-30 deposited with the CCDC.	2021-05-04 downloaded from the CCDC.
;
_cell_angle_alpha 90
_cell_angle_beta 91.382(1)
_cell_angle_gamma 90
_cell_formula_units_Z 4
_cell_length_a 7.1017(1)
_cell_length_b 17.0738(1)
_cell_length_c 18.7947(2)
_cell_measurement_reflns_used 18117
_cell_measurement_temperature 100(2)
_cell_measurement_theta_max 35.52
_cell_measurement_theta_min 1.05
_cell_volume 2278.25(4)
_computing_cell_refinement 'XIA2 0.4.0.438-g4431aaa (Winter, 2010)'
_computing_data_reduction 'XIA2 0.4.0.438-g4431aaa (Winter, 2010)'
_computing_molecular_graphics 'XSeed (Barbour, 2001)'
_computing_publication_material 'Olex2 1.3 (Dolomanov et al., 2009)'
_computing_structure_refinement 'SHELXL 2018/3 (Sheldrick, 2015)'
_computing_structure_solution 'SHELXS-97 (Sheldrick, 1990)'
_diffrn_ambient_environment N~2~
_diffrn_ambient_temperature 100(2)
_diffrn_detector 'Photon counting pixel array'
_diffrn_measured_fraction_theta_full 0.999
_diffrn_measured_fraction_theta_max 0.998
_diffrn_measurement_device_type 'Fluid Film Devices'
_diffrn_measurement_method 'shutterless scans'
_diffrn_radiation_monochromator 'silicon 111'
_diffrn_radiation_probe x-ray
_diffrn_radiation_source 'Diamond Light Source station I19'
_diffrn_radiation_type synchrotron
_diffrn_radiation_wavelength 0.68890
_diffrn_reflns_av_R_equivalents 0.0678
_diffrn_reflns_av_unetI/netI 0.0859
_diffrn_reflns_Laue_measured_fraction_full 0.999
_diffrn_reflns_Laue_measured_fraction_max 0.998
_diffrn_reflns_limit_h_max 8
_diffrn_reflns_limit_h_min -9
_diffrn_reflns_limit_k_max 21
_diffrn_reflns_limit_k_min -21
_diffrn_reflns_limit_l_max 23
_diffrn_reflns_limit_l_min -23
_diffrn_reflns_number 24658
_diffrn_reflns_point_group_measured_fraction_full 0.954
_diffrn_reflns_point_group_measured_fraction_max 0.948
_diffrn_reflns_theta_full 24.810
_diffrn_reflns_theta_max 26.048
_diffrn_reflns_theta_min 1.050
_exptl_absorpt_coefficient_mu 0.254
_exptl_absorpt_correction_T_max 1.000
_exptl_absorpt_correction_T_min 0.996
_exptl_absorpt_correction_type multi-scan
_exptl_absorpt_process_details
;
SADABS (Sheldrick, 2002).  University of Gottingen, Germany.
;
_exptl_crystal_colour 'pale yellow'
_exptl_crystal_density_diffrn 1.422
_exptl_crystal_density_method 'not measured'
_exptl_crystal_description fragment
_exptl_crystal_F_000 1024
_exptl_crystal_recrystallization_method 'Re-crystallisation from solvent: 1,2-dichloroethane/pentane'
_exptl_crystal_size_max 0.10
_exptl_crystal_size_mid 0.10
_exptl_crystal_size_min 0.05
_refine_diff_density_max 0.622
_refine_diff_density_min -0.701
_refine_diff_density_rms 0.085
_refine_ls_abs_structure_details
;
 Flack x determined using 2616 quotients [(I+)-(I-)]/[(I+)+(I-)]
 (Parsons, Flack and Wagner, Acta Cryst. B69 (2013) 249-259).
;
_refine_ls_abs_structure_Flack 0.05(6)
_refine_ls_extinction_method none
_refine_ls_goodness_of_fit_ref 1.090
_refine_ls_hydrogen_treatment constr
_refine_ls_matrix_type full
_refine_ls_number_parameters 616
_refine_ls_number_reflns 9365
_refine_ls_number_restraints 121
_refine_ls_restrained_S_all 1.311
_refine_ls_R_factor_all 0.0936
_refine_ls_R_factor_gt 0.0796
_refine_ls_shift/su_max 0.001
_refine_ls_shift/su_mean 0.000
_refine_ls_structure_factor_coef Fsqd
_refine_ls_weighting_details 'w=1/[\s^2^(Fo^2^)+(0.1286P)^2^+0.8545P] where P=(Fo^2^+2Fc^2^)/3'
_refine_ls_weighting_scheme calc
_refine_ls_wR_factor_gt 0.2257
_refine_ls_wR_factor_ref 0.2354
_reflns_Friedel_coverage 0.837
_reflns_Friedel_fraction_full 0.906
_reflns_Friedel_fraction_max 0.894
_reflns_number_gt 7436
_reflns_number_total 9365
_reflns_threshold_expression 'I > 2\s(I)'
_cod_data_source_file d1dt01076j2.cif
_cod_data_source_block cooeola
_cod_depositor_comments 'Adding full bibliography for 7707339--7707346.cif.'
_cod_database_code 7707344
_shelx_shelxl_version_number 2018/3
_shelx_space_group_comment
;
The symmetry employed for this shelxl refinement is uniquely defined
by the following loop, which should always be used as a source of
symmetry information in preference to the above space-group names.
They are only intended as comments.
;
_olex2_refinement_description
;
1. Fixed Uiso
 At 1.2 times of:
  All C(H) groups, All C(H,H) groups, All C(H,H,H,H) groups
2. Restrained distances
 C23-C25A = C25A-C26A = C26A-C27A = C27A-C28A = C28A-C29A = C29A-C33A = C32A-
 C33A
 1.51 with sigma of 0.02
 C23-C26A = C25A-C27A = C26A-C28A = C27A-C29A = C28A-C33A = C29A-C32A
 2.47 with sigma of 0.02
 C23-C25B = C25B-C26B = C26B-C27B = C27B-C28B = C28B-C29B = C29B-C33B = C32A-
 C33B
 1.51 with sigma of 0.02
 C23-C26B = C25B-C27B = C26B-C28B = C27B-C29B = C28B-C33B = C29B-C32A
 2.47 with sigma of 0.02
 C23-C25C = C25C-C26C = C26C-C27C = C27C-C28C = C28C-C29B = C29B-C33C = C32C-
 C33C
 1.51 with sigma of 0.02
 C23-C26C = C25C-C27C = C26C-C28C = C27C-C29B = C28C-C33C = C29B-C32C
 2.47 with sigma of 0.02
 C29A-S30A = S31A-C32A = C29B-S30B = S31B-C32A
 1.82 with sigma of 0.02
 C56-C58A = C58A-C59A = C59A-C60A = C60A-C61A = C61A-C62A = C62A-C66A = C65A-
 C66A
 1.51 with sigma of 0.02
 C56-C59A = C58A-C60A = C59A-C61A = C60A-C62A = C61A-C66A = C62A-C65A
 2.47 with sigma of 0.02
 C56-C58B = C58B-C59B = C59B-C60B = C60B-C61B = C61B-C62B = C62B-C66B = C65B-
 C66B
 1.51 with sigma of 0.02
 C56-C59B = C58B-C60B = C59B-C61B = C60B-C62B = C61B-C66B = C62B-C65B
 2.47 with sigma of 0.02
 C62A-S63A = S64-C65A = C62B-S63B = S64-C65B
 1.82 with sigma of 0.02
 S30A-S31A = S30B-S31B = S63A-S64 = S63B-S64
 2.08 with sigma of 0.02
 C28A-S30A = C32A-S30A = C33A-S30A = C28B-S30B = C32A-S30B = C33B-S30B
 2.8 with sigma of 0.02
 C29A-S31A = C32A-S31A = C29B-S31B = C32A-S31B
 2.8 with sigma of 0.02
 C61A-S63A = C65A-S63A = C66A-S63A = C61B-S63B = C65B-S63B = C66B-S63B
 2.8 with sigma of 0.02
 C62A-S64 = C66A-S64 = C62B-S64 = C66B-S64
 2.8 with sigma of 0.02
3. Uiso/Uaniso restraints and constraints
C25A \\sim C26A \\sim C27A \\sim C28A \\sim C29A \\sim S30A \\sim S31A \\sim
C32A \\sim C33A: within 2A with sigma of 0.002 and sigma for terminal atoms of
0.01 within 2A
C25B \\sim C26B \\sim C27B \\sim C28B \\sim C29B \\sim S30B \\sim S31B \\sim
C32A \\sim C33B: within 2A with sigma of 0.002 and sigma for terminal atoms of
0.01 within 2A
C25C \\sim C26C \\sim C27C \\sim C28C \\sim C29B \\sim S30C \\sim S31C \\sim
C32C \\sim C33C: within 2A with sigma of 0.002 and sigma for terminal atoms of
0.01 within 2A
4. Others
 Fixed Sof: C25A(0.4) H25A(0.4) H25B(0.4) C26A(0.4) H26A(0.4) H26B(0.4)
 C27A(0.4) H27A(0.4) H27B(0.4) C28A(0.4) H28A(0.4) H28B(0.4) C29A(0.4)
 H29A(0.4) S30A(0.4) S31A(0.4) C32A(0.7) H32A(0.4) H32B(0.4) H32C(0.3)
 H32D(0.3) C33A(0.4) H33A(0.4) H33B(0.4) C25B(0.3) H25C(0.3) H25D(0.3)
 C26B(0.3) H26C(0.3) H26D(0.3) C27B(0.3) H27C(0.3) H27D(0.3) C28B(0.3)
 H28C(0.3) H28D(0.3) C29B(0.6) H29B(0.6) S30B(0.3) S31B(0.3) C33B(0.3)
 H33C(0.3) H33D(0.3) C25C(0.3) H25E(0.3) H25F(0.3) C26C(0.3) H26E(0.3)
 H26F(0.3) C27C(0.3) H27E(0.3) H27F(0.3) C28C(0.3) H28E(0.3) H28F(0.3)
 S30C(0.3) S31C(0.3) C32C(0.3) H32E(0.3) H32F(0.3) C33C(0.3) H33E(0.3)
 H33F(0.3) C58A(0.5) H58A(0.5) H58B(0.5) C59A(0.5) H59A(0.5) H59B(0.5)
 C60A(0.5) H60A(0.5) H60B(0.5) C61A(0.5) H61A(0.5) H61B(0.5) C62A(0.5)
 H62A(0.5) S63A(0.5) C65A(0.5) H65A(0.5) H65B(0.5) C66A(0.5) H66A(0.5)
 H66B(0.5) C58B(0.5) H58C(0.5) H58D(0.5) C59B(0.5) H59C(0.5) H59D(0.5)
 C60B(0.5) H60C(0.5) H60D(0.5) C61B(0.5) H61C(0.5) H61D(0.5) C62B(0.5)
 H62B(0.5) S63B(0.5) C65B(0.5) H65C(0.5) H65D(0.5) C66B(0.5) H66C(0.5) H66D(0.5)
5.a Ternary CH refined with riding coordinates:
 C29A(H29A), C29B(H29B), C62A(H62A), C62B(H62B)
5.b Secondary CH2 refined with riding coordinates:
 C20(H20A,H20B), C21(H21A,H21B), C25A(H25A,H25B), C26A(H26A,H26B), C27A(H27A,
 H27B), C28A(H28A,H28B), C32A(H32A,H32B), C32A(H32C,H32D), C33A(H33A,H33B),
 C25B(H25C,H25D), C26B(H26C,H26D), C27B(H27C,H27D), C28B(H28C,H28D), C33B(H33C,
 H33D), C25C(H25E,H25F), C26C(H26E,H26F), C27C(H27E,H27F), C28C(H28E,H28F),
 C32C(H32E,H32F), C33C(H33E,H33F), C53(H53A,H53B), C54(H54A,H54B), C58A(H58A,
 H58B), C59A(H59A,H59B), C60A(H60A,H60B), C61A(H61A,H61B), C65A(H65A,H65B),
 C66A(H66A,H66B), C58B(H58C,H58D), C59B(H59C,H59D), C60B(H60C,H60D), C61B(H61C,
 H61D), C65B(H65C,H65D), C66B(H66C,H66D)
5.c Aromatic/amide H refined with riding coordinates:
 C3(H3), C5(H5), C9(H9), C10(H10), C11(H11), C14(H14), C15(H15), C16(H16),
 C36(H36), C38(H38), C42(H42), C43(H43), C44(H44), C47(H47), C48(H48), C49(H49)
;
_olex2_submission_special_instructions 'No special instructions were received'

loop_
_space_group_symop_operation_xyz
'x, y, z'
'-x, y+1/2, -z'

loop_
_atom_site_label
_atom_site_type_symbol
_atom_site_fract_x
_atom_site_fract_y
_atom_site_fract_z
_atom_site_U_iso_or_equiv
_atom_site_adp_type
_atom_site_occupancy
_atom_site_site_symmetry_order
_atom_site_calc_flag
_atom_site_refinement_flags_posn
_atom_site_refinement_flags_adp
_atom_site_refinement_flags_occupancy
_atom_site_disorder_assembly
_atom_site_disorder_group
N1 N -0.0007(6) 0.4411(3) 0.5152(3) 0.0266(9) Uani 1 1 d . . . . .
C2 C 0.0446(7) 0.3746(3) 0.4818(3) 0.0247(10) Uani 1 1 d . . . . .
C3 C 0.0198(8) 0.3005(3) 0.5089(3) 0.0277(11) Uani 1 1 d . . . . .
H3 H 0.057822 0.255375 0.483414 0.033 Uiso 1 1 calc R U . . .
C4 C -0.0628(8) 0.2940(3) 0.5750(3) 0.0278(11) Uani 1 1 d . . . . .
C5 C -0.1125(7) 0.3612(3) 0.6118(3) 0.0278(11) Uani 1 1 d . . . . .
H5 H -0.169024 0.358552 0.657063 0.033 Uiso 1 1 calc R U . . .
C6 C -0.0752(8) 0.4332(3) 0.5790(3) 0.0262(11) Uani 1 1 d . . . . .
N7 N 0.1212(6) 0.3866(3) 0.4140(2) 0.0266(9) Uani 1 1 d . . . . .
N8 N 0.1592(7) 0.3236(3) 0.3716(3) 0.0300(10) Uani 1 1 d . . . . .
C9 C 0.2185(8) 0.3557(4) 0.3114(3) 0.0317(11) Uani 1 1 d . . . . .
H9 H 0.255654 0.326400 0.271091 0.038 Uiso 1 1 calc R U . . .
C10 C 0.2194(7) 0.4377(3) 0.3147(3) 0.0309(12) Uani 1 1 d . . . . .
H10 H 0.254762 0.473213 0.278561 0.037 Uiso 1 1 calc R U . . .
C11 C 0.1583(8) 0.4555(3) 0.3813(3) 0.0278(11) Uani 1 1 d . . . . .
H11 H 0.144438 0.506448 0.400900 0.033 Uiso 1 1 calc R U . . .
N12 N -0.1168(7) 0.5047(2) 0.6128(2) 0.0272(10) Uani 1 1 d . . . . .
N13 N -0.1901(7) 0.5040(3) 0.6788(3) 0.0318(10) Uani 1 1 d . . . . .
C14 C -0.2040(9) 0.5795(3) 0.6960(3) 0.0367(14) Uani 1 1 d . . . . .
H14 H -0.251071 0.598212 0.739765 0.044 Uiso 1 1 calc R U . . .
C15 C -0.1391(7) 0.6285(4) 0.6403(3) 0.0314(11) Uani 1 1 d . . . . .
H15 H -0.135144 0.684073 0.639347 0.038 Uiso 1 1 calc R U . . .
C16 C -0.0842(7) 0.5781(3) 0.5887(3) 0.0277(11) Uani 1 1 d . . . . .
H16 H -0.032723 0.591835 0.544234 0.033 Uiso 1 1 calc R U . . .
C17 C -0.0977(8) 0.2143(3) 0.6042(3) 0.0288(11) Uani 1 1 d . . . . .
O18 O -0.0835(5) 0.1545(2) 0.57041(19) 0.0313(8) Uani 1 1 d . . . . .
O19 O -0.1492(6) 0.2165(2) 0.6724(2) 0.0313(8) Uani 1 1 d . . . . .
C20 C -0.1964(8) 0.1416(3) 0.7031(3) 0.0301(12) Uani 1 1 d . . . . .
H20A H -0.090560 0.104549 0.697781 0.036 Uiso 1 1 calc R U . . .
H20B H -0.308896 0.119539 0.678278 0.036 Uiso 1 1 calc R U . . .
C21 C -0.2359(8) 0.1533(4) 0.7812(3) 0.0400(13) Uani 1 1 d . . . . .
H21A H -0.325236 0.197299 0.786455 0.048 Uiso 1 1 calc R U . . .
H21B H -0.295835 0.105478 0.800075 0.048 Uiso 1 1 calc R U . . .
O22 O -0.0663(8) 0.1696(3) 0.8219(2) 0.0512(11) Uani 1 1 d . . . . .
C23 C 0.0343(11) 0.1089(4) 0.8456(3) 0.0529(18) Uani 1 1 d D . . . .
O24 O -0.0113(8) 0.0416(3) 0.8310(3) 0.0535(12) Uani 1 1 d . . . . .
C25A C 0.179(2) 0.1409(10) 0.8967(9) 0.046(3) Uiso 0.4 1 d D U P A 1
H25A H 0.275721 0.166843 0.867855 0.055 Uiso 0.4 1 calc R U P A 1
H25B H 0.116478 0.182780 0.923915 0.055 Uiso 0.4 1 calc R U P A 1
C26A C 0.275(2) 0.0938(10) 0.9464(8) 0.047(2) Uiso 0.4 1 d D U P A 1
H26A H 0.297640 0.043183 0.922351 0.056 Uiso 0.4 1 calc R U P A 1
H26B H 0.185412 0.083015 0.984643 0.056 Uiso 0.4 1 calc R U P A 1
C27A C 0.452(2) 0.1151(11) 0.9815(9) 0.054(2) Uiso 0.4 1 d D U P A 1
H27A H 0.447920 0.172413 0.989610 0.065 Uiso 0.4 1 calc R U P A 1
H27B H 0.552538 0.105422 0.947187 0.065 Uiso 0.4 1 calc R U P A 1
C28A C 0.512(2) 0.0792(11) 1.0485(8) 0.058(2) Uiso 0.4 1 d D U P A 1
H28A H 0.475973 0.023245 1.046019 0.069 Uiso 0.4 1 calc R U P A 1
H28B H 0.436303 0.103178 1.086428 0.069 Uiso 0.4 1 calc R U P A 1
C29A C 0.720(2) 0.0829(9) 1.0733(7) 0.0538(19) Uiso 0.4 1 d D U P A 1
H29A H 0.794863 0.044296 1.045835 0.065 Uiso 0.4 1 calc R U P A 1
S30A S 0.8096(7) 0.1849(3) 1.0566(2) 0.0430(11) Uiso 0.4 1 d D U P A 1
S31A S 0.9892(7) 0.1797(3) 1.1462(2) 0.0428(10) Uiso 0.4 1 d D . P A 1
C32A C 0.7677(15) 0.1346(8) 1.1983(5) 0.067(2) Uiso 0.7 1 d D U P . .
H32A H 0.801134 0.120843 1.248197 0.081 Uiso 0.4 1 calc R U P A 1
H32B H 0.657668 0.170223 1.197105 0.081 Uiso 0.4 1 calc R U P A 1
H32C H 0.800489 0.098938 1.238240 0.081 Uiso 0.3 1 calc R U P A 2
H32D H 0.724577 0.184984 1.218293 0.081 Uiso 0.3 1 calc R U P A 2
C33A C 0.736(3) 0.0641(10) 1.1531(8) 0.061(2) Uiso 0.4 1 d D U P A 1
H33A H 0.619647 0.037591 1.167932 0.074 Uiso 0.4 1 calc R U P A 1
H33B H 0.842332 0.027191 1.161277 0.074 Uiso 0.4 1 calc R U P A 1
C25B C 0.219(4) 0.1160(19) 0.8926(15) 0.070(4) Uiso 0.3 1 d D U P A 2
H25C H 0.330019 0.109766 0.862415 0.085 Uiso 0.3 1 calc R U P A 2
H25D H 0.224758 0.168456 0.914926 0.085 Uiso 0.3 1 calc R U P A 2
C26B C 0.220(3) 0.0537(16) 0.9495(12) 0.071(4) Uiso 0.3 1 d D U P A 2
H26C H 0.186724 0.002626 0.927630 0.085 Uiso 0.3 1 calc R U P A 2
H26D H 0.123727 0.066304 0.984861 0.085 Uiso 0.3 1 calc R U P A 2
C27B C 0.411(3) 0.0468(15) 0.9871(13) 0.071(3) Uiso 0.3 1 d D U P A 2
H27C H 0.411949 -0.001586 1.016146 0.085 Uiso 0.3 1 calc R U P A 2
H27D H 0.508241 0.040747 0.950633 0.085 Uiso 0.3 1 calc R U P A 2
C28B C 0.466(3) 0.1128(19) 1.0336(13) 0.071(3) Uiso 0.3 1 d D U P A 2
H28C H 0.360868 0.124069 1.065955 0.086 Uiso 0.3 1 calc R U P A 2
H28D H 0.484342 0.159870 1.003835 0.086 Uiso 0.3 1 calc R U P A 2
C29B C 0.6451(17) 0.0982(9) 1.0785(6) 0.0684(16) Uiso 0.6 1 d D U P . .
H29B H 0.686896 0.043806 1.066925 0.082 Uiso 0.6 1 calc R U P A 2
S30B S 0.8442(11) 0.1672(5) 1.0486(4) 0.0596(17) Uiso 0.3 1 d D U P A 2
S31B S 0.9974(10) 0.1524(6) 1.1369(4) 0.0546(16) Uiso 0.3 1 d D U P A 2
C33B C 0.617(3) 0.0997(19) 1.1529(9) 0.067(2) Uiso 0.3 1 d D U P A 2
H33C H 0.597663 0.045159 1.168944 0.081 Uiso 0.3 1 calc R U P A 2
H33D H 0.499213 0.128731 1.161391 0.081 Uiso 0.3 1 calc R U P A 2
C25C C 0.238(3) 0.1328(16) 0.8722(15) 0.060(4) Uiso 0.3 1 d D U P A 3
H25E H 0.308987 0.149902 0.830307 0.072 Uiso 0.3 1 calc R U P A 3
H25F H 0.225891 0.178882 0.903769 0.072 Uiso 0.3 1 calc R U P A 3
C26C C 0.346(3) 0.0764(14) 0.9087(11) 0.064(3) Uiso 0.3 1 d D U P A 3
H26E H 0.397019 0.040478 0.872540 0.076 Uiso 0.3 1 calc R U P A 3
H26F H 0.259053 0.045313 0.937762 0.076 Uiso 0.3 1 calc R U P A 3
C27C C 0.506(3) 0.1001(18) 0.9561(10) 0.065(3) Uiso 0.3 1 d D U P A 3
H27E H 0.548741 0.153123 0.942383 0.078 Uiso 0.3 1 calc R U P A 3
H27F H 0.612512 0.063527 0.949420 0.078 Uiso 0.3 1 calc R U P A 3
C28C C 0.454(4) 0.101(2) 1.0365(11) 0.068(3) Uiso 0.3 1 d D U P A 3
H28E H 0.383395 0.148867 1.048129 0.081 Uiso 0.3 1 calc R U P A 3
H28F H 0.376102 0.054638 1.048006 0.081 Uiso 0.3 1 calc R U P A 3
S30C S 0.8390(12) 0.1013(5) 1.0363(4) 0.0726(16) Uiso 0.3 1 d . U P A 3
S31C S 1.0094(11) 0.1010(5) 1.1251(4) 0.0679(16) Uiso 0.3 1 d . U P A 3
C32C C 0.836(3) 0.1414(18) 1.1858(12) 0.059(2) Uiso 0.3 1 d D U P A 3
H32E H 0.835144 0.110014 1.230145 0.071 Uiso 0.3 1 calc R U P A 3
H32F H 0.870195 0.195929 1.198474 0.071 Uiso 0.3 1 calc R U P A 3
C33C C 0.634(3) 0.1394(18) 1.1480(11) 0.064(2) Uiso 0.3 1 d D U P A 3
H33E H 0.543645 0.111897 1.178748 0.076 Uiso 0.3 1 calc R U P A 3
H33F H 0.587469 0.193548 1.140299 0.076 Uiso 0.3 1 calc R U P A 3
N34 N 0.4908(7) 0.5786(3) 0.5117(3) 0.0284(10) Uani 1 1 d . . . . .
C35 C 0.5323(8) 0.6443(3) 0.4772(3) 0.0299(11) Uani 1 1 d . . . . .
C36 C 0.5018(8) 0.7198(3) 0.5035(3) 0.0268(11) Uani 1 1 d . . . . .
H36 H 0.532651 0.765234 0.477032 0.032 Uiso 1 1 calc R U . . .
C37 C 0.4243(7) 0.7247(3) 0.5703(3) 0.0285(11) Uani 1 1 d . . . . .
C38 C 0.3795(7) 0.6575(3) 0.6075(3) 0.0277(11) Uani 1 1 d . . . . .
H38 H 0.324661 0.660204 0.653061 0.033 Uiso 1 1 calc R U . . .
C39 C 0.4178(7) 0.5861(3) 0.5758(3) 0.0272(11) Uani 1 1 d . . . . .
N40 N 0.6076(7) 0.6329(3) 0.4097(3) 0.0311(10) Uani 1 1 d . . . . .
N41 N 0.6379(7) 0.6944(3) 0.3660(3) 0.0323(10) Uani 1 1 d . . . . .
C42 C 0.6978(8) 0.6632(4) 0.3069(3) 0.0361(13) Uani 1 1 d . . . . .
H42 H 0.732084 0.692672 0.266337 0.043 Uiso 1 1 calc R U . . .
C43 C 0.7056(9) 0.5803(3) 0.3105(3) 0.0353(13) Uani 1 1 d . . . . .
H43 H 0.742451 0.544941 0.274393 0.042 Uiso 1 1 calc R U . . .
C44 C 0.6486(8) 0.5624(3) 0.3772(4) 0.0356(13) Uani 1 1 d . . . . .
H44 H 0.638816 0.511626 0.397414 0.043 Uiso 1 1 calc R U . . .
N45 N 0.3839(7) 0.5155(3) 0.6110(3) 0.0306(10) Uani 1 1 d . . . . .
N46 N 0.3063(7) 0.5154(3) 0.6769(3) 0.0358(11) Uani 1 1 d . . . . .
C47 C 0.2989(8) 0.4408(4) 0.6934(3) 0.0356(13) Uani 1 1 d . . . . .
H47 H 0.250081 0.421873 0.736729 0.043 Uiso 1 1 calc R U . . .
C48 C 0.3701(8) 0.3917(4) 0.6406(3) 0.0387(13) Uani 1 1 d . . . . .
H48 H 0.377769 0.336176 0.641431 0.046 Uiso 1 1 calc R U . . .
C49 C 0.4258(8) 0.4405(3) 0.5882(3) 0.0322(12) Uani 1 1 d . . . . .
H49 H 0.482043 0.426171 0.544715 0.039 Uiso 1 1 calc R U . . .
C50 C 0.3856(7) 0.8048(3) 0.5992(3) 0.0266(11) Uani 1 1 d . . . . .
O51 O 0.4034(5) 0.8647(2) 0.56637(19) 0.0301(8) Uani 1 1 d . . . . .
O52 O 0.3276(5) 0.8016(2) 0.6667(2) 0.0307(8) Uani 1 1 d . . . . .
C53 C 0.2858(8) 0.8775(3) 0.6981(3) 0.0300(12) Uani 1 1 d . . . . .
H53A H 0.182712 0.903548 0.670744 0.036 Uiso 1 1 calc R U . . .
H53B H 0.398527 0.911581 0.697403 0.036 Uiso 1 1 calc R U . . .
C54 C 0.2284(9) 0.8635(4) 0.7729(3) 0.0395(13) Uani 1 1 d . . . . .
H54A H 0.183824 0.913255 0.793583 0.047 Uiso 1 1 calc R U . . .
H54B H 0.122562 0.825754 0.772940 0.047 Uiso 1 1 calc R U . . .
O55 O 0.3822(8) 0.8331(3) 0.8165(2) 0.0567(13) Uani 1 1 d . . . . .
C56 C 0.5041(12) 0.8845(6) 0.8437(4) 0.063(2) Uani 1 1 d D . . . .
O57 O 0.5016(8) 0.9541(4) 0.8293(3) 0.0631(15) Uani 1 1 d . . . . .
C58A C 0.668(3) 0.8409(12) 0.8837(11) 0.076(6) Uiso 0.5 1 d D . P B 1
H58A H 0.610922 0.803085 0.916754 0.091 Uiso 0.5 1 calc R U P B 1
H58B H 0.736505 0.810017 0.848036 0.091 Uiso 0.5 1 calc R U P B 1
C59A C 0.801(2) 0.8843(11) 0.9227(8) 0.063(4) Uiso 0.5 1 d D . P B 1
H59A H 0.738212 0.933341 0.936952 0.075 Uiso 0.5 1 calc R U P B 1
H59B H 0.900006 0.899504 0.888971 0.075 Uiso 0.5 1 calc R U P B 1
C60A C 0.8998(19) 0.8545(10) 0.9863(7) 0.041(4) Uiso 0.5 1 d D . P B 1
H60A H 1.008101 0.825009 0.967760 0.049 Uiso 0.5 1 calc R U P B 1
H60B H 0.813548 0.814514 1.005376 0.049 Uiso 0.5 1 calc R U P B 1
C61A C 0.9758(19) 0.8947(9) 1.0494(6) 0.057(3) Uiso 0.5 1 d D . P B 1
H61A H 0.868157 0.914066 1.076928 0.069 Uiso 0.5 1 calc R U P B 1
H61B H 1.046190 0.941167 1.033215 0.069 Uiso 0.5 1 calc R U P B 1
C62A C 1.1042(19) 0.8489(10) 1.1000(7) 0.068(4) Uiso 0.5 1 d D . P B 1
H62A H 1.032651 0.799520 1.108647 0.082 Uiso 0.5 1 calc R U P B 1
S63A S 1.3224(10) 0.8152(6) 1.0641(3) 0.110(3) Uani 0.5 1 d D . P B 1
S64 S 1.4990(3) 0.85119(18) 1.14877(14) 0.0770(7) Uani 1 1 d D . . . .
C65A C 1.3223(18) 0.8812(10) 1.1990(7) 0.059(4) Uiso 0.5 1 d D . P B 1
H65A H 1.323853 0.847647 1.241951 0.071 Uiso 0.5 1 calc R U P B 1
H65B H 1.353689 0.934887 1.215098 0.071 Uiso 0.5 1 calc R U P B 1
C66A C 1.131(2) 0.8830(13) 1.1721(8) 0.085(5) Uiso 0.5 1 d D . P B 1
H66A H 1.087447 0.938089 1.171007 0.102 Uiso 0.5 1 calc R U P B 1
H66B H 1.050711 0.854092 1.205502 0.102 Uiso 0.5 1 calc R U P B 1
C58B C 0.613(3) 0.8467(11) 0.9010(10) 0.071(5) Uiso 0.5 1 d D . P B 2
H58C H 0.681582 0.801701 0.880688 0.085 Uiso 0.5 1 calc R U P B 2
H58D H 0.524347 0.825514 0.935958 0.085 Uiso 0.5 1 calc R U P B 2
C59B C 0.755(2) 0.8986(11) 0.9405(9) 0.065(5) Uiso 0.5 1 d D . P B 2
H59C H 0.691385 0.933363 0.974525 0.078 Uiso 0.5 1 calc R U P B 2
H59D H 0.825774 0.931313 0.906738 0.078 Uiso 0.5 1 calc R U P B 2
C60B C 0.893(4) 0.8393(19) 0.9814(18) 0.121(14) Uiso 0.5 1 d D . P B 2
H60C H 0.832027 0.821423 1.025410 0.146 Uiso 0.5 1 calc R U P B 2
H60D H 0.912300 0.792765 0.950984 0.146 Uiso 0.5 1 calc R U P B 2
C61B C 1.075(2) 0.8739(13) 0.9999(9) 0.090(6) Uiso 0.5 1 d D . P B 2
H61C H 1.059014 0.930830 1.007895 0.108 Uiso 0.5 1 calc R U P B 2
H61D H 1.161059 0.866952 0.959766 0.108 Uiso 0.5 1 calc R U P B 2
C62B C 1.165(2) 0.8356(12) 1.0685(9) 0.085(5) Uiso 0.5 1 d D . P B 2
H62B H 1.119320 0.780719 1.075339 0.101 Uiso 0.5 1 calc R U P B 2
S63B S 1.4156(15) 0.8389(8) 1.0534(4) 0.141(4) Uani 0.5 1 d D . P B 2
C65B C 1.3036(19) 0.9196(9) 1.1700(7) 0.057(3) Uiso 0.5 1 d D . P B 2
H65C H 1.287478 0.922311 1.222076 0.068 Uiso 0.5 1 calc R U P B 2
H65D H 1.331872 0.972815 1.152315 0.068 Uiso 0.5 1 calc R U P B 2
C66B C 1.121(3) 0.888(2) 1.1329(12) 0.154(14) Uiso 0.5 1 d D . P B 2
H66C H 1.049204 0.856968 1.167647 0.185 Uiso 0.5 1 calc R U P B 2
H66D H 1.041956 0.932273 1.116910 0.185 Uiso 0.5 1 calc R U P B 2

loop_
_atom_site_aniso_label
_atom_site_aniso_U_11
_atom_site_aniso_U_22
_atom_site_aniso_U_33
_atom_site_aniso_U_23
_atom_site_aniso_U_13
_atom_site_aniso_U_12
N1 0.021(2) 0.020(2) 0.039(2) -0.0001(18) -0.0046(18) -0.0005(18)
C2 0.014(2) 0.021(2) 0.039(3) 0.001(2) -0.0048(18) 0.0011(19)
C3 0.026(3) 0.020(2) 0.037(3) 0.002(2) -0.004(2) 0.001(2)
C4 0.025(3) 0.021(3) 0.037(3) 0.001(2) -0.003(2) 0.001(2)
C5 0.018(2) 0.029(3) 0.036(3) 0.003(2) -0.0020(19) -0.002(2)
C6 0.023(3) 0.022(3) 0.033(3) -0.002(2) -0.007(2) 0.000(2)
N7 0.025(2) 0.019(2) 0.035(2) 0.0007(17) 0.0000(17) -0.0023(18)
N8 0.034(3) 0.0135(19) 0.042(2) 0.0012(17) -0.001(2) 0.0033(17)
C9 0.030(3) 0.030(3) 0.035(3) 0.001(2) 0.001(2) -0.003(2)
C10 0.019(3) 0.027(3) 0.047(3) 0.006(2) 0.002(2) 0.003(2)
C11 0.027(3) 0.022(3) 0.034(3) 0.002(2) -0.002(2) -0.001(2)
N12 0.023(2) 0.022(2) 0.036(2) -0.0027(18) -0.0055(18) 0.0022(18)
N13 0.033(3) 0.028(2) 0.034(2) -0.0012(19) -0.003(2) -0.002(2)
C14 0.035(3) 0.027(3) 0.047(3) -0.008(2) 0.002(3) 0.002(2)
C15 0.029(3) 0.024(3) 0.041(3) -0.003(2) -0.005(2) 0.000(2)
C16 0.019(3) 0.022(2) 0.043(3) 0.000(2) -0.002(2) 0.0002(19)
C17 0.024(3) 0.022(3) 0.040(3) 0.001(2) -0.006(2) -0.001(2)
O18 0.037(2) 0.0208(18) 0.0361(18) 0.0022(16) -0.0017(16) -0.0002(17)
O19 0.038(2) 0.0189(18) 0.0375(19) 0.0039(15) 0.0060(16) -0.0025(16)
C20 0.026(3) 0.025(3) 0.039(3) 0.000(2) 0.003(2) -0.003(2)
C21 0.039(3) 0.038(3) 0.043(3) 0.004(3) 0.014(2) -0.002(3)
O22 0.076(3) 0.040(2) 0.037(2) -0.0012(18) -0.007(2) -0.013(2)
C23 0.074(5) 0.046(4) 0.038(3) 0.005(3) -0.005(3) -0.016(3)
O24 0.060(3) 0.050(3) 0.050(3) 0.009(2) 0.003(2) -0.005(2)
N34 0.023(2) 0.022(2) 0.041(2) 0.0005(18) -0.0048(19) 0.0008(18)
C35 0.026(3) 0.024(3) 0.039(3) -0.002(2) -0.004(2) 0.001(2)
C36 0.022(2) 0.016(2) 0.042(3) 0.001(2) -0.007(2) 0.002(2)
C37 0.018(2) 0.022(3) 0.045(3) -0.003(2) -0.006(2) -0.002(2)
C38 0.020(2) 0.019(2) 0.044(3) 0.003(2) -0.004(2) -0.003(2)
C39 0.014(2) 0.020(3) 0.047(3) 0.002(2) -0.008(2) -0.0015(19)
N40 0.029(2) 0.019(2) 0.045(3) -0.0014(18) -0.002(2) -0.0042(19)
N41 0.026(2) 0.024(2) 0.048(3) 0.0007(19) 0.003(2) -0.0028(18)
C42 0.028(3) 0.024(3) 0.057(3) -0.001(2) 0.012(2) -0.006(2)
C43 0.039(3) 0.020(3) 0.047(3) -0.003(2) 0.006(3) 0.000(2)
C44 0.027(3) 0.020(3) 0.060(4) -0.007(2) 0.001(3) 0.002(2)
N45 0.027(2) 0.018(2) 0.046(3) 0.0007(19) -0.001(2) 0.0029(19)
N46 0.034(3) 0.025(2) 0.049(3) 0.005(2) 0.001(2) -0.002(2)
C47 0.030(3) 0.030(3) 0.047(3) 0.007(2) -0.007(3) -0.002(2)
C48 0.031(3) 0.021(3) 0.063(4) 0.008(2) -0.009(3) 0.000(2)
C49 0.029(3) 0.019(3) 0.047(3) 0.000(2) -0.012(2) 0.002(2)
C50 0.019(2) 0.020(3) 0.041(3) -0.002(2) -0.003(2) 0.001(2)
O51 0.0293(19) 0.0221(19) 0.0388(19) -0.0007(15) -0.0037(15) 0.0012(16)
O52 0.029(2) 0.0235(19) 0.040(2) 0.0004(16) 0.0029(16) 0.0003(15)
C53 0.028(3) 0.023(3) 0.038(3) -0.002(2) 0.001(2) 0.002(2)
C54 0.039(3) 0.040(3) 0.040(3) 0.004(3) 0.003(2) -0.003(3)
O55 0.073(3) 0.054(3) 0.042(2) 0.009(2) -0.006(2) 0.004(3)
C56 0.068(5) 0.080(6) 0.040(3) 0.006(4) -0.006(3) 0.008(5)
O57 0.059(3) 0.087(4) 0.043(3) 0.003(3) -0.007(2) -0.022(3)
S63A 0.080(4) 0.203(9) 0.045(3) -0.054(4) 0.004(2) 0.012(5)
S64 0.0591(13) 0.0837(17) 0.0879(15) -0.0067(13) -0.0015(10) -0.0094(12)
S63B 0.147(9) 0.209(10) 0.070(4) -0.034(5) 0.035(5) -0.048(8)

loop_
_atom_type_symbol
_atom_type_description
_atom_type_scat_dispersion_real
_atom_type_scat_dispersion_imag
_atom_type_scat_source
C C 0.0032 0.0015 'International Tables Vol C Tables 4.2.6.8 and 6.1.1.4'
H H 0.0000 0.0000 'International Tables Vol C Tables 4.2.6.8 and 6.1.1.4'
N N 0.0060 0.0030 'International Tables Vol C Tables 4.2.6.8 and 6.1.1.4'
O O 0.0108 0.0057 'International Tables Vol C Tables 4.2.6.8 and 6.1.1.4'
S S 0.1181 0.1169 'International Tables Vol C Tables 4.2.6.8 and 6.1.1.4'

loop_
_geom_angle_atom_site_label_1
_geom_angle_atom_site_label_2
_geom_angle_atom_site_label_3
_geom_angle
_geom_angle_site_symmetry_1
_geom_angle_site_symmetry_3
_geom_angle_publ_flag
C6 N1 C2 116.2(4) . . ?
N1 C2 C3 124.7(5) . . ?
N1 C2 N7 113.7(4) . . ?
C3 C2 N7 121.5(5) . . ?
C2 C3 H3 121.1 . . ?
C2 C3 C4 117.7(5) . . ?
C4 C3 H3 121.1 . . ?
C3 C4 C5 119.7(5) . . ?
C3 C4 C17 118.7(5) . . ?
C5 C4 C17 121.6(5) . . ?
C4 C5 H5 121.6 . . ?
C4 C5 C6 116.8(5) . . ?
C6 C5 H5 121.6 . . ?
N1 C6 C5 124.7(5) . . ?
N1 C6 N12 114.2(5) . . ?
C5 C6 N12 121.1(5) . . ?
N8 N7 C2 119.8(4) . . ?
C11 N7 C2 128.1(5) . . ?
C11 N7 N8 112.0(4) . . ?
C9 N8 N7 104.0(4) . . ?
N8 C9 H9 124.1 . . ?
N8 C9 C10 111.9(5) . . ?
C10 C9 H9 124.1 . . ?
C9 C10 H10 127.4 . . ?
C11 C10 C9 105.2(5) . . ?
C11 C10 H10 127.4 . . ?
N7 C11 C10 106.8(5) . . ?
N7 C11 H11 126.6 . . ?
C10 C11 H11 126.6 . . ?
N13 N12 C6 119.5(4) . . ?
C16 N12 C6 127.7(5) . . ?
C16 N12 N13 112.7(4) . . ?
C14 N13 N12 104.3(5) . . ?
N13 C14 H14 124.4 . . ?
N13 C14 C15 111.1(5) . . ?
C15 C14 H14 124.4 . . ?
C14 C15 H15 127.6 . . ?
C16 C15 C14 104.9(5) . . ?
C16 C15 H15 127.6 . . ?
N12 C16 C15 107.0(5) . . ?
N12 C16 H16 126.5 . . ?
C15 C16 H16 126.5 . . ?
O18 C17 C4 124.1(5) . . ?
O18 C17 O19 123.6(5) . . ?
O19 C17 C4 112.2(4) . . ?
C17 O19 C20 115.4(4) . . ?
O19 C20 H20A 109.9 . . ?
O19 C20 H20B 109.9 . . ?
O19 C20 C21 108.8(4) . . ?
H20A C20 H20B 108.3 . . ?
C21 C20 H20A 109.9 . . ?
C21 C20 H20B 109.9 . . ?
C20 C21 H21A 109.3 . . ?
C20 C21 H21B 109.3 . . ?
H21A C21 H21B 108.0 . . ?
O22 C21 C20 111.6(4) . . ?
O22 C21 H21A 109.3 . . ?
O22 C21 H21B 109.3 . . ?
C23 O22 C21 117.6(5) . . ?
O22 C23 C25A 106.5(8) . . ?
O22 C23 C25B 124.3(13) . . ?
O22 C23 C25C 112.7(11) . . ?
O24 C23 O22 121.4(6) . . ?
O24 C23 C25A 131.5(9) . . ?
O24 C23 C25B 114.3(13) . . ?
O24 C23 C25C 123.5(12) . . ?
C23 C25A H25A 106.7 . . ?
C23 C25A H25B 106.7 . . ?
H25A C25A H25B 106.6 . . ?
C26A C25A C23 122.4(14) . . ?
C26A C25A H25A 106.7 . . ?
C26A C25A H25B 106.7 . . ?
C25A C26A H26A 106.2 . . ?
C25A C26A H26B 106.2 . . ?
C25A C26A C27A 124.3(15) . . ?
H26A C26A H26B 106.4 . . ?
C27A C26A H26A 106.2 . . ?
C27A C26A H26B 106.2 . . ?
C26A C27A H27A 107.0 . . ?
C26A C27A H27B 107.0 . . ?
C26A C27A C28A 121.4(15) . . ?
H27A C27A H27B 106.7 . . ?
C28A C27A H27A 107.0 . . ?
C28A C27A H27B 107.0 . . ?
C27A C28A H28A 107.3 . . ?
C27A C28A H28B 107.3 . . ?
C27A C28A C29A 120.3(14) . . ?
H28A C28A H28B 106.9 . . ?
C29A C28A H28A 107.3 . . ?
C29A C28A H28B 107.3 . . ?
C28A C29A H29A 109.7 . . ?
C28A C29A S30A 108.3(11) . . ?
S30A C29A H29A 109.7 . . ?
C33A C29A C28A 109.8(13) . . ?
C33A C29A H29A 109.7 . . ?
C33A C29A S30A 109.7(10) . . ?
C29A S30A S31A 91.7(5) . . ?
C32A S31A S30A 86.5(4) . . ?
S31A C32A H32A 112.2 . . ?
S31A C32A H32B 112.2 . . ?
H32A C32A H32B 109.8 . . ?
H32C C32A H32D 108.4 . . ?
C33A C32A S31A 98.0(9) . . ?
C33A C32A H32A 112.2 . . ?
C33A C32A H32B 112.2 . . ?
S31B C32A H32C 110.1 . . ?
S31B C32A H32D 110.1 . . ?
C33B C32A H32C 110.1 . . ?
C33B C32A H32D 110.1 . . ?
C33B C32A S31B 108.0(9) . . ?
C29A C33A H33A 108.9 . . ?
C29A C33A H33B 108.9 . . ?
C32A C33A C29A 113.2(12) . . ?
C32A C33A H33A 108.9 . . ?
C32A C33A H33B 108.9 . . ?
H33A C33A H33B 107.7 . . ?
C23 C25B H25C 109.7 . . ?
C23 C25B H25D 109.7 . . ?
H25C C25B H25D 108.2 . . ?
C26B C25B C23 109.7(17) . . ?
C26B C25B H25C 109.7 . . ?
C26B C25B H25D 109.7 . . ?
C25B C26B H26C 109.2 . . ?
C25B C26B H26D 109.2 . . ?
C25B C26B C27B 112.1(18) . . ?
H26C C26B H26D 107.9 . . ?
C27B C26B H26C 109.2 . . ?
C27B C26B H26D 109.2 . . ?
C26B C27B H27C 108.3 . . ?
C26B C27B H27D 108.3 . . ?
H27C C27B H27D 107.4 . . ?
C28B C27B C26B 115.9(19) . . ?
C28B C27B H27C 108.3 . . ?
C28B C27B H27D 108.3 . . ?
C27B C28B H28C 108.8 . . ?
C27B C28B H28D 108.8 . . ?
C27B C28B C29B 114(2) . . ?
H28C C28B H28D 107.7 . . ?
C29B C28B H28C 108.8 . . ?
C29B C28B H28D 108.8 . . ?
C28B C29B H29B 106.3 . . ?
C28B C29B S30B 110.2(13) . . ?
S30B C29B H29B 106.3 . . ?
C33B C29B C28B 113.9(16) . . ?
C33B C29B H29B 106.3 . . ?
C33B C29B S30B 113.3(11) . . ?
C28C C29B S30C 119.8(12) . . ?
C33C C29B C28C 111.5(15) . . ?
C33C C29B S30C 118.9(12) . . ?
C29B S30B S31B 94.0(5) . . ?
S30B S31B C32A 93.6(5) . . ?
C32A C33B H33C 107.9 . . ?
C32A C33B H33D 107.9 . . ?
C29B C33B C32A 117.5(14) . . ?
C29B C33B H33C 107.9 . . ?
C29B C33B H33D 107.9 . . ?
H33C C33B H33D 107.2 . . ?
C23 C25C H25E 107.8 . . ?
C23 C25C H25F 107.8 . . ?
H25E C25C H25F 107.2 . . ?
C26C C25C C23 117.9(19) . . ?
C26C C25C H25E 107.8 . . ?
C26C C25C H25F 107.8 . . ?
C25C C26C H26E 107.2 . . ?
C25C C26C H26F 107.2 . . ?
C25C C26C C27C 121(2) . . ?
H26E C26C H26F 106.8 . . ?
C27C C26C H26E 107.2 . . ?
C27C C26C H26F 107.2 . . ?
C26C C27C H27E 109.0 . . ?
C26C C27C H27F 109.0 . . ?
C26C C27C C28C 112.7(18) . . ?
H27E C27C H27F 107.8 . . ?
C28C C27C H27E 109.0 . . ?
C28C C27C H27F 109.0 . . ?
C29B C28C C27C 105.4(17) . . ?
C29B C28C H28E 110.7 . . ?
C29B C28C H28F 110.7 . . ?
C27C C28C H28E 110.7 . . ?
C27C C28C H28F 110.7 . . ?
H28E C28C H28F 108.8 . . ?
C29B S30C S31C 95.4(6) . . ?
C32C S31C S30C 96.6(7) . . ?
S31C C32C H32E 109.9 . . ?
S31C C32C H32F 109.9 . . ?
H32E C32C H32F 108.3 . . ?
C33C C32C S31C 109.1(14) . . ?
C33C C32C H32E 109.9 . . ?
C33C C32C H32F 109.9 . . ?
C29B C33C C32C 109.5(17) . . ?
C29B C33C H33E 109.8 . . ?
C29B C33C H33F 109.8 . . ?
C32C C33C H33E 109.8 . . ?
C32C C33C H33F 109.8 . . ?
H33E C33C H33F 108.2 . . ?
C39 N34 C35 117.1(5) . . ?
N34 C35 C36 124.5(5) . . ?
N34 C35 N40 114.7(4) . . ?
C36 C35 N40 120.8(5) . . ?
C35 C36 H36 121.8 . . ?
C37 C36 C35 116.3(5) . . ?
C37 C36 H36 121.8 . . ?
C36 C37 C50 117.6(5) . . ?
C38 C37 C36 120.6(5) . . ?
C38 C37 C50 121.7(5) . . ?
C37 C38 H38 121.3 . . ?
C37 C38 C39 117.4(5) . . ?
C39 C38 H38 121.3 . . ?
N34 C39 C38 124.0(5) . . ?
N34 C39 N45 114.9(5) . . ?
C38 C39 N45 121.1(5) . . ?
N41 N40 C35 120.7(4) . . ?
N41 N40 C44 111.6(5) . . ?
C44 N40 C35 127.5(5) . . ?
C42 N41 N40 104.9(5) . . ?
N41 C42 H42 123.9 . . ?
N41 C42 C43 112.2(5) . . ?
C43 C42 H42 123.9 . . ?
C42 C43 H43 127.6 . . ?
C44 C43 C42 104.9(5) . . ?
C44 C43 H43 127.6 . . ?
N40 C44 H44 126.8 . . ?
C43 C44 N40 106.4(5) . . ?
C43 C44 H44 126.8 . . ?
N46 N45 C39 120.4(4) . . ?
N46 N45 C49 111.9(5) . . ?
C49 N45 C39 127.6(5) . . ?
C47 N46 N45 103.5(5) . . ?
N46 C47 H47 123.3 . . ?
N46 C47 C48 113.3(6) . . ?
C48 C47 H47 123.3 . . ?
C47 C48 H48 127.4 . . ?
C49 C48 C47 105.3(5) . . ?
C49 C48 H48 127.4 . . ?
N45 C49 H49 127.0 . . ?
C48 C49 N45 105.9(5) . . ?
C48 C49 H49 127.0 . . ?
O51 C50 C37 124.6(5) . . ?
O51 C50 O52 123.9(5) . . ?
O52 C50 C37 111.6(4) . . ?
C50 O52 C53 114.5(4) . . ?
O52 C53 H53A 110.2 . . ?
O52 C53 H53B 110.2 . . ?
O52 C53 C54 107.6(5) . . ?
H53A C53 H53B 108.5 . . ?
C54 C53 H53A 110.2 . . ?
C54 C53 H53B 110.2 . . ?
C53 C54 H54A 109.3 . . ?
C53 C54 H54B 109.3 . . ?
H54A C54 H54B 107.9 . . ?
O55 C54 C53 111.8(5) . . ?
O55 C54 H54A 109.3 . . ?
O55 C54 H54B 109.3 . . ?
C56 O55 C54 117.3(6) . . ?
O55 C56 C58A 110.1(10) . . ?
O55 C56 C58B 108.7(10) . . ?
O57 C56 O55 123.6(7) . . ?
O57 C56 C58A 125.4(10) . . ?
O57 C56 C58B 126.8(10) . . ?
C56 C58A H58A 107.5 . . ?
C56 C58A H58B 107.5 . . ?
H58A C58A H58B 107.0 . . ?
C59A C58A C56 119.3(16) . . ?
C59A C58A H58A 107.5 . . ?
C59A C58A H58B 107.5 . . ?
C58A C59A H59A 106.5 . . ?
C58A C59A H59B 106.5 . . ?
C58A C59A C60A 123.3(15) . . ?
H59A C59A H59B 106.5 . . ?
C60A C59A H59A 106.5 . . ?
C60A C59A H59B 106.5 . . ?
C59A C60A H60A 104.4 . . ?
C59A C60A H60B 104.4 . . ?
C59A C60A C61A 131.3(15) . . ?
H60A C60A H60B 105.6 . . ?
C61A C60A H60A 104.4 . . ?
C61A C60A H60B 104.4 . . ?
C60A C61A H61A 107.8 . . ?
C60A C61A H61B 107.8 . . ?
C60A C61A C62A 118.1(13) . . ?
H61A C61A H61B 107.1 . . ?
C62A C61A H61A 107.8 . . ?
C62A C61A H61B 107.8 . . ?
C61A C62A H62A 103.7 . . ?
C61A C62A S63A 116.1(11) . . ?
S63A C62A H62A 103.7 . . ?
C66A C62A C61A 115.6(14) . . ?
C66A C62A H62A 103.7 . . ?
C66A C62A S63A 112.0(9) . . ?
C62A S63A S64 97.3(5) . . ?
C65A S64 S63A 94.3(5) . . ?
C65B S64 S63B 93.1(6) . . ?
S64 C65A H65A 106.9 . . ?
S64 C65A H65B 106.9 . . ?
H65A C65A H65B 106.7 . . ?
C66A C65A S64 121.7(10) . . ?
C66A C65A H65A 106.9 . . ?
C66A C65A H65B 106.9 . . ?
C62A C66A H66A 108.7 . . ?
C62A C66A H66B 108.7 . . ?
C65A C66A C62A 114.3(12) . . ?
C65A C66A H66A 108.7 . . ?
C65A C66A H66B 108.7 . . ?
H66A C66A H66B 107.6 . . ?
C56 C58B H58C 108.3 . . ?
C56 C58B H58D 108.3 . . ?
C56 C58B C59B 115.8(14) . . ?
H58C C58B H58D 107.4 . . ?
C59B C58B H58C 108.3 . . ?
C59B C58B H58D 108.3 . . ?
C58B C59B H59C 110.8 . . ?
C58B C59B H59D 110.8 . . ?
C58B C59B C60B 104.8(15) . . ?
H59C C59B H59D 108.9 . . ?
C60B C59B H59C 110.8 . . ?
C60B C59B H59D 110.8 . . ?
C59B C60B H60C 109.0 . . ?
C59B C60B H60D 109.0 . . ?
H60C C60B H60D 107.8 . . ?
C61B C60B C59B 113(2) . . ?
C61B C60B H60C 109.0 . . ?
C61B C60B H60D 109.0 . . ?
C60B C61B H61C 109.3 . . ?
C60B C61B H61D 109.3 . . ?
C60B C61B C62B 111.6(16) . . ?
H61C C61B H61D 108.0 . . ?
C62B C61B H61C 109.3 . . ?
C62B C61B H61D 109.3 . . ?
C61B C62B H62B 111.7 . . ?
C61B C62B S63B 103.9(12) . . ?
S63B C62B H62B 111.7 . . ?
C66B C62B C61B 108.7(17) . . ?
C66B C62B H62B 111.7 . . ?
C66B C62B S63B 108.7(11) . . ?
C62B S63B S64 98.2(6) . . ?
S64 C65B H65C 110.2 . . ?
S64 C65B H65D 110.2 . . ?
H65C C65B H65D 108.5 . . ?
C66B C65B S64 107.5(11) . . ?
C66B C65B H65C 110.2 . . ?
C66B C65B H65D 110.2 . . ?
C62B C66B C65B 112.0(13) . . ?
C62B C66B H66C 109.2 . . ?
C62B C66B H66D 109.2 . . ?
C65B C66B H66C 109.2 . . ?
C65B C66B H66D 109.2 . . ?
H66C C66B H66D 107.9 . . ?

loop_
_geom_bond_atom_site_label_1
_geom_bond_atom_site_label_2
_geom_bond_distance
_geom_bond_site_symmetry_2
_geom_bond_publ_flag
N1 C2 1.341(6) . ?
N1 C6 1.328(7) . ?
C2 C3 1.377(7) . ?
C2 N7 1.412(7) . ?
C3 H3 0.9500 . ?
C3 C4 1.390(8) . ?
C4 C5 1.391(8) . ?
C4 C17 1.489(7) . ?
C5 H5 0.9500 . ?
C5 C6 1.403(8) . ?
C6 N12 1.411(7) . ?
N7 N8 1.369(6) . ?
N7 C11 1.357(7) . ?
N8 C9 1.334(7) . ?
C9 H9 0.9500 . ?
C9 C10 1.402(8) . ?
C10 H10 0.9500 . ?
C10 C11 1.369(8) . ?
C11 H11 0.9500 . ?
N12 N13 1.357(6) . ?
N12 C16 1.354(7) . ?
N13 C14 1.333(7) . ?
C14 H14 0.9500 . ?
C14 C15 1.426(9) . ?
C15 H15 0.9500 . ?
C15 C16 1.359(8) . ?
C16 H16 0.9500 . ?
C17 O18 1.209(7) . ?
C17 O19 1.341(7) . ?
O19 C20 1.446(6) . ?
C20 H20A 0.9900 . ?
C20 H20B 0.9900 . ?
C20 C21 1.514(8) . ?
C21 H21A 0.9900 . ?
C21 H21B 0.9900 . ?
C21 O22 1.439(8) . ?
O22 C23 1.329(9) . ?
C23 O24 1.223(9) . ?
C23 C25A 1.493(15) . ?
C23 C25B 1.57(2) . ?
C23 C25C 1.572(19) . ?
C25A H25A 0.9900 . ?
C25A H25B 0.9900 . ?
C25A C26A 1.398(18) . ?
C26A H26A 0.9900 . ?
C26A H26B 0.9900 . ?
C26A C27A 1.450(17) . ?
C27A H27A 0.9900 . ?
C27A H27B 0.9900 . ?
C27A C28A 1.455(18) . ?
C28A H28A 0.9900 . ?
C28A H28B 0.9900 . ?
C28A C29A 1.540(18) . ?
C29A H29A 1.0000 . ?
C29A S30A 1.884(15) . ?
C29A C33A 1.536(17) . ?
S30A S31A 2.089(6) . ?
S31A C32A 2.026(10) . ?
C32A H32A 0.9900 . ?
C32A H32B 0.9900 . ?
C32A H32C 0.9900 . ?
C32A H32D 0.9900 . ?
C32A C33A 1.487(18) . ?
C32A S31B 2.044(11) . ?
C32A C33B 1.48(2) . ?
C33A H33A 0.9900 . ?
C33A H33B 0.9900 . ?
C25B H25C 0.9900 . ?
C25B H25D 0.9900 . ?
C25B C26B 1.51(2) . ?
C26B H26C 0.9900 . ?
C26B H26D 0.9900 . ?
C26B C27B 1.52(2) . ?
C27B H27C 0.9900 . ?
C27B H27D 0.9900 . ?
C27B C28B 1.47(2) . ?
C28B H28C 0.9900 . ?
C28B H28D 0.9900 . ?
C28B C29B 1.53(2) . ?
C29B H29B 1.0000 . ?
C29B S30B 1.934(14) . ?
C29B C33B 1.417(18) . ?
C29B C28C 1.55(2) . ?
C29B S30C 1.606(15) . ?
C29B C33C 1.49(2) . ?
S30B S31B 1.978(10) . ?
C33B H33C 0.9900 . ?
C33B H33D 0.9900 . ?
C25C H25E 0.9900 . ?
C25C H25F 0.9900 . ?
C25C C26C 1.40(2) . ?
C26C H26E 0.9900 . ?
C26C H26F 0.9900 . ?
C26C C27C 1.48(2) . ?
C27C H27E 0.9900 . ?
C27C H27F 0.9900 . ?
C27C C28C 1.56(2) . ?
C28C H28E 0.9900 . ?
C28C H28F 0.9900 . ?
S30C S31C 2.038(11) . ?
S31C C32C 1.83(3) . ?
C32C H32E 0.9900 . ?
C32C H32F 0.9900 . ?
C32C C33C 1.59(2) . ?
C33C H33E 0.9900 . ?
C33C H33F 0.9900 . ?
N34 C35 1.332(7) . ?
N34 C39 1.328(7) . ?
C35 C36 1.400(7) . ?
C35 N40 1.403(7) . ?
C36 H36 0.9500 . ?
C36 C37 1.385(8) . ?
C37 C38 1.385(8) . ?
C37 C50 1.500(7) . ?
C38 H38 0.9500 . ?
C38 C39 1.387(7) . ?
C39 N45 1.399(7) . ?
N40 N41 1.353(6) . ?
N40 C44 1.384(7) . ?
N41 C42 1.313(8) . ?
C42 H42 0.9500 . ?
C42 C43 1.418(8) . ?
C43 H43 0.9500 . ?
C43 C44 1.360(9) . ?
C44 H44 0.9500 . ?
N45 N46 1.368(7) . ?
N45 C49 1.384(7) . ?
N46 C47 1.313(8) . ?
C47 H47 0.9500 . ?
C47 C48 1.401(9) . ?
C48 H48 0.9500 . ?
C48 C49 1.357(9) . ?
C49 H49 0.9500 . ?
C50 O51 1.203(6) . ?
C50 O52 1.344(7) . ?
O52 C53 1.457(6) . ?
C53 H53A 0.9900 . ?
C53 H53B 0.9900 . ?
C53 C54 1.493(8) . ?
C54 H54A 0.9900 . ?
C54 H54B 0.9900 . ?
C54 O55 1.445(8) . ?
O55 C56 1.327(10) . ?
C56 O57 1.218(11) . ?
C56 C58A 1.560(17) . ?
C56 C58B 1.462(16) . ?
C58A H58A 0.9900 . ?
C58A H58B 0.9900 . ?
C58A C59A 1.396(18) . ?
C59A H59A 0.9900 . ?
C59A H59B 0.9900 . ?
C59A C60A 1.461(16) . ?
C60A H60A 0.9900 . ?
C60A H60B 0.9900 . ?
C60A C61A 1.463(17) . ?
C61A H61A 0.9900 . ?
C61A H61B 0.9900 . ?
C61A C62A 1.517(16) . ?
C62A H62A 1.0000 . ?
C62A S63A 1.800(15) . ?
C62A C66A 1.484(18) . ?
S63A S64 2.094(7) . ?
S64 C65A 1.668(13) . ?
S64 S63B 1.885(9) . ?
S64 C65B 1.864(13) . ?
C65A H65A 0.9900 . ?
C65A H65B 0.9900 . ?
C65A C66A 1.438(17) . ?
C66A H66A 0.9900 . ?
C66A H66B 0.9900 . ?
C58B H58C 0.9900 . ?
C58B H58D 0.9900 . ?
C58B C59B 1.523(19) . ?
C59B H59C 0.9900 . ?
C59B H59D 0.9900 . ?
C59B C60B 1.59(2) . ?
C60B H60C 0.9900 . ?
C60B H60D 0.9900 . ?
C60B C61B 1.46(2) . ?
C61B H61C 0.9900 . ?
C61B H61D 0.9900 . ?
C61B C62B 1.568(19) . ?
C62B H62B 1.0000 . ?
C62B S63B 1.812(17) . ?
C62B C66B 1.54(2) . ?
C65B H65C 0.9900 . ?
C65B H65D 0.9900 . ?
C65B C66B 1.55(2) . ?
C66B H66C 0.9900 . ?
C66B H66D 0.9900 . ?

loop_
_geom_torsion_atom_site_label_1
_geom_torsion_atom_site_label_2
_geom_torsion_atom_site_label_3
_geom_torsion_atom_site_label_4
_geom_torsion
_geom_torsion_site_symmetry_1
_geom_torsion_site_symmetry_2
_geom_torsion_site_symmetry_3
_geom_torsion_site_symmetry_4
_geom_torsion_publ_flag
N1 C2 C3 C4 1.8(8) . . . . ?
N1 C2 N7 N8 -174.6(4) . . . . ?
N1 C2 N7 C11 2.3(7) . . . . ?
N1 C6 N12 N13 -178.7(5) . . . . ?
N1 C6 N12 C16 -2.2(7) . . . . ?
C2 N1 C6 C5 -1.5(7) . . . . ?
C2 N1 C6 N12 178.7(4) . . . . ?
C2 C3 C4 C5 -1.6(8) . . . . ?
C2 C3 C4 C17 177.7(5) . . . . ?
C2 N7 N8 C9 176.6(4) . . . . ?
C2 N7 C11 C10 -176.0(5) . . . . ?
C3 C2 N7 N8 5.0(7) . . . . ?
C3 C2 N7 C11 -178.1(5) . . . . ?
C3 C4 C5 C6 0.1(7) . . . . ?
C3 C4 C17 O18 -10.8(8) . . . . ?
C3 C4 C17 O19 170.0(5) . . . . ?
C4 C5 C6 N1 1.6(8) . . . . ?
C4 C5 C6 N12 -178.6(5) . . . . ?
C4 C17 O19 C20 176.4(4) . . . . ?
C5 C4 C17 O18 168.5(5) . . . . ?
C5 C4 C17 O19 -10.6(7) . . . . ?
C5 C6 N12 N13 1.5(7) . . . . ?
C5 C6 N12 C16 178.0(5) . . . . ?
C6 N1 C2 C3 -0.2(7) . . . . ?
C6 N1 C2 N7 179.3(4) . . . . ?
C6 N12 N13 C14 177.3(5) . . . . ?
C6 N12 C16 C15 -177.3(5) . . . . ?
N7 C2 C3 C4 -177.7(5) . . . . ?
N7 N8 C9 C10 0.1(6) . . . . ?
N8 N7 C11 C10 1.1(6) . . . . ?
N8 C9 C10 C11 0.5(6) . . . . ?
C9 C10 C11 N7 -1.0(6) . . . . ?
C11 N7 N8 C9 -0.7(6) . . . . ?
N12 N13 C14 C15 0.1(6) . . . . ?
N13 N12 C16 C15 -0.5(6) . . . . ?
N13 C14 C15 C16 -0.4(6) . . . . ?
C14 C15 C16 N12 0.5(6) . . . . ?
C16 N12 N13 C14 0.2(6) . . . . ?
C17 C4 C5 C6 -179.3(5) . . . . ?
C17 O19 C20 C21 175.5(4) . . . . ?
O18 C17 O19 C20 -2.8(7) . . . . ?
O19 C20 C21 O22 -71.7(6) . . . . ?
C20 C21 O22 C23 -85.8(7) . . . . ?
C21 O22 C23 O24 2.8(9) . . . . ?
C21 O22 C23 C25A -169.5(9) . . . . ?
C21 O22 C23 C25B -178.0(16) . . . . ?
C21 O22 C23 C25C 165.8(13) . . . . ?
O22 C23 C25A C26A 161.9(15) . . . . ?
O22 C23 C25B C26B 139.5(19) . . . . ?
O22 C23 C25C C26C 170(2) . . . . ?
C23 C25A C26A C27A 160.5(16) . . . . ?
C23 C25B C26B C27B 168(2) . . . . ?
C23 C25C C26C C27C -159(2) . . . . ?
O24 C23 C25A C26A -9(2) . . . . ?
O24 C23 C25B C26B -41(3) . . . . ?
O24 C23 C25C C26C -27(3) . . . . ?
C25A C26A C27A C28A 158.3(19) . . . . ?
C26A C27A C28A C29A 161.4(16) . . . . ?
C27A C28A C29A S30A 43(2) . . . . ?
C27A C28A C29A C33A 162.9(17) . . . . ?
C28A C29A S30A S31A 147.0(10) . . . . ?
C28A C29A C33A C32A -103.5(16) . . . . ?
S30A C29A C33A C32A 15.4(18) . . . . ?
S31A C32A C33A C29A -51.7(15) . . . . ?
C33A C29A S30A S31A 27.2(12) . . . . ?
C25B C26B C27B C28B 70(3) . . . . ?
C26B C27B C28B C29B 172(2) . . . . ?
C27B C28B C29B S30B 113(2) . . . . ?
C27B C28B C29B C33B -118(2) . . . . ?
C28B C29B C33B C32A -143(2) . . . . ?
S30B C29B C33B C32A -16(3) . . . . ?
S31B C32A C33B C29B -10(3) . . . . ?
C25C C26C C27C C28C 99(3) . . . . ?
C26C C27C C28C C29B 161(2) . . . . ?
C28C C29B S30C S31C 177.3(19) . . . . ?
C28C C29B C33C C32C -175(2) . . . . ?
S30C C29B C28C C27C 4(3) . . . . ?
S30C C29B C33C C32C -29(3) . . . . ?
S30C S31C C32C C33C 12(2) . . . . ?
S31C C32C C33C C29B 6(3) . . . . ?
C33C C29B C28C C27C 150(2) . . . . ?
C33C C29B S30C S31C 34.3(17) . . . . ?
N34 C35 C36 C37 0.5(8) . . . . ?
N34 C35 N40 N41 173.2(4) . . . . ?
N34 C35 N40 C44 -2.5(8) . . . . ?
N34 C39 N45 N46 -179.0(5) . . . . ?
N34 C39 N45 C49 3.3(8) . . . . ?
C35 N34 C39 C38 1.3(7) . . . . ?
C35 N34 C39 N45 -177.5(5) . . . . ?
C35 C36 C37 C38 -0.5(8) . . . . ?
C35 C36 C37 C50 -178.5(5) . . . . ?
C35 N40 N41 C42 -176.6(5) . . . . ?
C35 N40 C44 C43 175.7(5) . . . . ?
C36 C35 N40 N41 -5.5(8) . . . . ?
C36 C35 N40 C44 178.8(5) . . . . ?
C36 C37 C38 C39 0.9(7) . . . . ?
C36 C37 C50 O51 6.0(8) . . . . ?
C36 C37 C50 O52 -174.1(4) . . . . ?
C37 C38 C39 N34 -1.4(8) . . . . ?
C37 C38 C39 N45 177.4(5) . . . . ?
C37 C50 O52 C53 -179.5(4) . . . . ?
C38 C37 C50 O51 -172.0(5) . . . . ?
C38 C37 C50 O52 7.8(7) . . . . ?
C38 C39 N45 N46 2.1(8) . . . . ?
C38 C39 N45 C49 -175.6(5) . . . . ?
C39 N34 C35 C36 -0.9(7) . . . . ?
C39 N34 C35 N40 -179.5(5) . . . . ?
C39 N45 N46 C47 -178.8(5) . . . . ?
C39 N45 C49 C48 178.8(5) . . . . ?
N40 C35 C36 C37 179.0(5) . . . . ?
N40 N41 C42 C43 0.8(6) . . . . ?
N41 N40 C44 C43 -0.4(6) . . . . ?
N41 C42 C43 C44 -1.0(7) . . . . ?
C42 C43 C44 N40 0.8(7) . . . . ?
C44 N40 N41 C42 -0.3(6) . . . . ?
N45 N46 C47 C48 0.4(7) . . . . ?
N46 N45 C49 C48 1.1(6) . . . . ?
N46 C47 C48 C49 0.3(7) . . . . ?
C47 C48 C49 N45 -0.8(6) . . . . ?
C49 N45 N46 C47 -0.9(6) . . . . ?
C50 C37 C38 C39 178.9(5) . . . . ?
C50 O52 C53 C54 -178.7(4) . . . . ?
O51 C50 O52 C53 0.3(7) . . . . ?
O52 C53 C54 O55 66.0(6) . . . . ?
C53 C54 O55 C56 82.8(7) . . . . ?
C54 O55 C56 O57 -6.1(11) . . . . ?
C54 O55 C56 C58A -175.4(10) . . . . ?
C54 O55 C56 C58B 163.9(11) . . . . ?
O55 C56 C58A C59A -173.3(16) . . . . ?
O55 C56 C58B C59B -177.5(15) . . . . ?
C56 C58A C59A C60A 149.5(17) . . . . ?
C56 C58B C59B C60B -163(2) . . . . ?
O57 C56 C58A C59A 18(3) . . . . ?
O57 C56 C58B C59B -8(3) . . . . ?
C58A C59A C60A C61A -150(2) . . . . ?
C59A C60A C61A C62A -168.2(16) . . . . ?
C60A C61A C62A S63A 63.2(18) . . . . ?
C60A C61A C62A C66A -162.5(15) . . . . ?
C61A C62A S63A S64 133.1(12) . . . . ?
C61A C62A C66A C65A -137.0(17) . . . . ?
S63A C62A C66A C65A -1(2) . . . . ?
S63A S64 C65A C66A -6.7(17) . . . . ?
S64 C65A C66A C62A 6(3) . . . . ?
S64 C65B C66B C62B -24(3) . . . . ?
C66A C62A S63A S64 -2.8(15) . . . . ?
C58B C59B C60B C61B 158(2) . . . . ?
C59B C60B C61B C62B 151(2) . . . . ?
C60B C61B C62B S63B 147(2) . . . . ?
C60B C61B C62B C66B -97(3) . . . . ?
C61B C62B S63B S64 147.8(12) . . . . ?
C61B C62B C66B C65B -119(2) . . . . ?
S63B S64 C65B C66B 40.8(15) . . . . ?
S63B C62B C66B C65B -6(3) . . . . ?
C65B S64 S63B C62B -39.6(9) . . . . ?
C66B C62B S63B S64 32.2(18) . . . . ?
